data_7006329
loop_
_publ_author_name
'Avent, Anthony G.'
'Antolini, Floria'
'Hitchcock, Peter B.'
'Khvostov, Alexei V.'
'Lappert, Michael F.'
'Protchenko, Andrey V.'

_publ_section_title
;
 Reactions between a sodium amide Na[N(SiMe3)R1] (R1 = SiMe3, SiMe2Ph
 or But) and a cyanoalkane RCN (R = Ad or Bu(t)).
;
_journal_issue 7
_journal_name_full 'Dalton transactions (Cambridge, England : 2003)'
_journal_page_first 919
_journal_page_last 927
_journal_paper_doi 10.1039/b506753g
_journal_year 2006
_chemical_compound_source 'synthesis as described'
_chemical_formula_moiety 'C22 H54 N4 Na2 Si4'
_chemical_formula_sum 'C22 H54 N4 Na2 Si4'
_chemical_formula_weight 533.03
_chemical_name_common ((Na(N(SiMe3)2)(NCtBu))2)
_chemical_name_systematic
;
?
;
_space_group_IT_number 14
_symmetry_cell_setting monoclinic
_symmetry_Int_Tables_number 14
_symmetry_space_group_name_Hall '-P 2yn'
_symmetry_space_group_name_H-M 'P 1 21/n 1'
_atom_sites_solution_hydrogens geom
_atom_sites_solution_primary direct
_atom_sites_solution_secondary difmap
_audit_conform_dict_location ftp://ftp.iucr.org/cifdics/cif_core.dic
_audit_conform_dict_name cif_core.dic
_audit_conform_dict_version 2.1
_audit_creation_date 2000-08-30T17:32:16-00:00
_audit_creation_method 'WinGX routine CIF_UPDATE'
_cell_angle_alpha 90
_cell_angle_beta 106.847(1)
_cell_angle_gamma 90
_cell_formula_units_Z 4
_cell_length_a 14.4173(5)
_cell_length_b 11.7327(3)
_cell_length_c 22.1248(5)
_cell_measurement_reflns_used 16859
_cell_measurement_temperature 173(2)
_cell_measurement_theta_max 27.878
_cell_measurement_theta_min 3.705
_cell_measurement_wavelength 0.71073
_cell_volume 3581.88(18)
_computing_cell_refinement 'HKL Scalepack (Otwinowski & Minor 1997)'
_computing_data_reduction 'HKL Denzo and Scalepack (Otwinowski & Minor 1997)'
_computing_molecular_graphics 'Ortep-3 for Windows (Farrugia, 1997)'
_computing_publication_material 'WinGX publication routines (Farrugia, 1999)'
_computing_structure_refinement 'SHELXL-97 (Sheldrick, 1997)'
_computing_structure_solution 'SHELXS-97 (Sheldrick, 1997)'
_diffrn_ambient_temperature 173(2)
_diffrn_measured_fraction_theta_full 0.994
_diffrn_measured_fraction_theta_max 0.994
_diffrn_measurement_device KappaCCD
_diffrn_measurement_method CCD
_diffrn_radiation_monochromator graphite
_diffrn_radiation_probe x-ray
_diffrn_radiation_type MoK\a
_diffrn_radiation_wavelength 0.71073
_diffrn_reflns_av_R_equivalents 0.0551
_diffrn_reflns_av_unetI/netI 0.0665
_diffrn_reflns_limit_h_max 15
_diffrn_reflns_limit_h_min -18
_diffrn_reflns_limit_k_max 15
_diffrn_reflns_limit_k_min -13
_diffrn_reflns_limit_l_max 29
_diffrn_reflns_limit_l_min -21
_diffrn_reflns_number 28309
_diffrn_reflns_theta_full 27.88
_diffrn_reflns_theta_max 27.88
_diffrn_reflns_theta_min 3.77
_exptl_absorpt_coefficient_mu 0.205
_exptl_absorpt_correction_type none
_exptl_crystal_colour colourless
_exptl_crystal_density_diffrn 0.988
_exptl_crystal_density_method 'not measured'
_exptl_crystal_description prism
_exptl_crystal_F_000 1168
_exptl_crystal_size_max 0.3
_exptl_crystal_size_mid 0.3
_exptl_crystal_size_min 0.3
_refine_diff_density_max 0.417
_refine_diff_density_min -0.281
_refine_diff_density_rms 0.049
_refine_ls_extinction_method none
_refine_ls_goodness_of_fit_ref 0.787
_refine_ls_hydrogen_treatment constr
_refine_ls_matrix_type full
_refine_ls_number_parameters 317
_refine_ls_number_reflns 8493
_refine_ls_number_restraints 30
_refine_ls_restrained_S_all 0.8
_refine_ls_R_factor_all 0.0976
_refine_ls_R_factor_gt 0.0526
_refine_ls_shift/su_max 0.001
_refine_ls_shift/su_mean 0
_refine_ls_structure_factor_coef Fsqd
_refine_ls_weighting_details 'calc w=1/[\s^2^(Fo^2^)+(0.1294P)^2^+3.1685P] where P=(Fo^2^+2Fc^2^)/3'
_refine_ls_weighting_scheme calc
_refine_ls_wR_factor_gt 0.1475
_refine_ls_wR_factor_ref 0.1866
_reflns_number_gt 5448
_reflns_number_total 8493
_reflns_threshold_expression >2sigma(I)
_cod_data_source_file b506753g.txt
_cod_data_source_block (1b)-aug2500
_cod_original_cell_volume 3581.87(17)
_cod_original_sg_symbol_H-M P2(1)/n
_cod_database_code 7006329

loop_
_symmetry_equiv_pos_as_xyz
'x, y, z'
'-x+1/2, y+1/2, -z+1/2'
'-x, -y, -z'
'x-1/2, -y-1/2, z-1/2'

loop_
_atom_site_label
_atom_site_type_symbol
_atom_site_fract_x
_atom_site_fract_y
_atom_site_fract_z
_atom_site_U_iso_or_equiv
_atom_site_adp_type
_atom_site_occupancy
_atom_site_symmetry_multiplicity
_atom_site_calc_flag
_atom_site_refinement_flags
_atom_site_disorder_assembly
_atom_site_disorder_group
Na1 Na 1.01606(8) -0.00532(8) 0.25115(4) 0.0368(3) Uani 1 1 d . . .
Na2 Na 1.02939(8) 0.25542(8) 0.26021(4) 0.0399(3) Uani 1 1 d . . .
Si1 Si 0.82221(5) 0.16415(6) 0.16990(3) 0.03321(19) Uani 1 1 d . . .
Si2 Si 0.98492(5) 0.10675(6) 0.11538(3) 0.03297(19) Uani 1 1 d . . .
Si3 Si 1.05328(6) 0.08441(6) 0.39369(3) 0.03308(19) Uani 1 1 d . . .
Si4 Si 1.22381(6) 0.13378(7) 0.34495(3) 0.0390(2) Uani 1 1 d . . .
N1 N 1.10519(16) 0.11208(17) 0.33618(9) 0.0313(5) Uani 1 1 d . . .
N2 N 0.93933(16) 0.13795(17) 0.17554(9) 0.0313(5) Uani 1 1 d . . .
N5 N 0.9637(2) -0.1951(2) 0.21510(13) 0.0577(7) Uani 1 1 d . . .
N6 N 1.0500(3) 0.4424(2) 0.30535(14) 0.0682(9) Uani 1 1 d . . .
C1 C 0.8129(3) 0.2575(3) 0.23747(14) 0.0499(8) Uani 1 1 d . . .
H1A H 0.8486 0.3286 0.2373 0.075 Uiso 1 1 calc R . .
H1B H 0.8407 0.2174 0.2775 0.075 Uiso 1 1 calc R . .
H1C H 0.7447 0.2749 0.2326 0.075 Uiso 1 1 calc R . .
C2 C 0.7517(2) 0.0310(3) 0.17439(16) 0.0514(8) Uani 1 1 d . . .
H2A H 0.7859 -0.0127 0.212 0.077 Uiso 1 1 calc R . .
H2B H 0.7454 -0.0153 0.1365 0.077 Uiso 1 1 calc R . .
H2C H 0.6872 0.0518 0.177 0.077 Uiso 1 1 calc R . .
C3 C 0.7507(2) 0.2414(3) 0.09640(14) 0.0484(7) Uani 1 1 d . . .
H3A H 0.7844 0.312 0.0918 0.073 Uiso 1 1 calc R . .
H3B H 0.6861 0.2597 0.0998 0.073 Uiso 1 1 calc R . .
H3C H 0.7446 0.1927 0.0595 0.073 Uiso 1 1 calc R . .
C4 C 1.0301(3) 0.2344(3) 0.08161(16) 0.0618(9) Uani 1 1 d . . .
H4A H 1.0756 0.277 0.1157 0.093 Uiso 1 1 calc R . .
H4B H 0.9753 0.2835 0.0606 0.093 Uiso 1 1 calc R . .
H4C H 1.0632 0.2095 0.0509 0.093 Uiso 1 1 calc R . .
C5 C 1.0922(2) 0.0077(3) 0.14197(14) 0.0499(7) Uani 1 1 d . . .
H5A H 1.073 -0.0613 0.1603 0.075 Uiso 1 1 calc R . .
H5B H 1.1446 0.046 0.1738 0.075 Uiso 1 1 calc R . .
H5C H 1.1146 -0.0131 0.1057 0.075 Uiso 1 1 calc R . .
C6 C 0.8981(2) 0.0301(3) 0.04729(14) 0.0534(8) Uani 1 1 d . . .
H6A H 0.8728 -0.0377 0.063 0.08 Uiso 1 1 calc R . .
H6B H 0.9321 0.0072 0.0167 0.08 Uiso 1 1 calc R . .
H6C H 0.8443 0.081 0.0267 0.08 Uiso 1 1 calc R . .
C7 C 0.9390(2) -0.0012(2) 0.36125(13) 0.0448(7) Uani 1 1 d . . .
H7A H 0.9541 -0.0714 0.342 0.067 Uiso 1 1 calc R . .
H7B H 0.8919 0.0438 0.3293 0.067 Uiso 1 1 calc R . .
H7C H 0.9116 -0.0206 0.3956 0.067 Uiso 1 1 calc R . .
C8 C 1.1296(3) -0.0007(3) 0.46264(14) 0.0533(8) Uani 1 1 d . . .
H8A H 1.1515 -0.0709 0.4471 0.08 Uiso 1 1 calc R . .
H8B H 1.0909 -0.0198 0.4911 0.08 Uiso 1 1 calc R . .
H8C H 1.1859 0.0446 0.4855 0.08 Uiso 1 1 calc R . .
C9 C 1.0160(3) 0.2159(3) 0.42936(14) 0.0506(8) Uani 1 1 d . . .
H9A H 0.9759 0.2643 0.3957 0.076 Uiso 1 1 calc R . .
H9B H 1.0739 0.2582 0.4528 0.076 Uiso 1 1 calc R . .
H9C H 0.9787 0.1939 0.4582 0.076 Uiso 1 1 calc R . .
C10 C 1.2925(3) 0.2079(4) 0.41961(16) 0.0724(11) Uani 1 1 d . . .
H10A H 1.2593 0.2789 0.424 0.109 Uiso 1 1 calc R . .
H10B H 1.3582 0.2251 0.418 0.109 Uiso 1 1 calc R . .
H10C H 1.2958 0.1583 0.4558 0.109 Uiso 1 1 calc R . .
C11 C 1.2892(3) -0.0011(4) 0.3381(3) 0.0875(14) Uani 1 1 d . . .
H11A H 1.2544 -0.041 0.2992 0.131 Uiso 1 1 calc R . .
H11B H 1.2926 -0.05 0.3746 0.131 Uiso 1 1 calc R . .
H11C H 1.355 0.017 0.3369 0.131 Uiso 1 1 calc R . .
C12 C 1.2407(3) 0.2306(3) 0.28108(16) 0.0652(10) Uani 1 1 d . . .
H12A H 1.207 0.1985 0.2396 0.098 Uiso 1 1 calc R . .
H12B H 1.3099 0.2378 0.2851 0.098 Uiso 1 1 calc R . .
H12C H 1.2138 0.306 0.2853 0.098 Uiso 1 1 calc R . .
C13 C 0.9229(2) -0.2584(2) 0.17840(14) 0.0438(7) Uani 1 1 d . . .
C14 C 0.8691(2) -0.3399(2) 0.12966(13) 0.0448(7) Uani 1 1 d . . .
C15 C 0.9219(4) -0.3546(5) 0.0808(2) 0.1055(18) Uani 1 1 d . . .
H15A H 0.8866 -0.4088 0.0486 0.158 Uiso 1 1 calc R . .
H15B H 0.9873 -0.3837 0.101 0.158 Uiso 1 1 calc R . .
H15C H 0.9263 -0.2809 0.061 0.158 Uiso 1 1 calc R . .
C16 C 0.7687(3) -0.2879(4) 0.09835(18) 0.0732(11) Uani 1 1 d . . .
H16A H 0.7311 -0.3398 0.0656 0.11 Uiso 1 1 calc R . .
H16B H 0.7763 -0.2145 0.0792 0.11 Uiso 1 1 calc R . .
H16C H 0.7346 -0.2764 0.1303 0.11 Uiso 1 1 calc R . .
C17 C 0.8560(5) -0.4477(3) 0.1627(2) 0.111(2) Uani 1 1 d . . .
H17A H 0.821 -0.5036 0.1314 0.166 Uiso 1 1 calc R . .
H17B H 0.8189 -0.4315 0.1924 0.166 Uiso 1 1 calc R . .
H17C H 0.9197 -0.4785 0.1857 0.166 Uiso 1 1 calc R . .
C18 C 1.0697(2) 0.5113(3) 0.34251(15) 0.0526(8) Uani 1 1 d . A .
C19 C 1.0950(2) 0.6006(3) 0.39218(15) 0.0520(8) Uani 1 1 d D . .
C20 C 1.1496(9) 0.5460(8) 0.4507(4) 0.133(6) Uani 0.656(15) 1 d PD A 1
H20A H 1.1675 0.603 0.4845 0.199 Uiso 0.656(15) 1 calc PR A 1
H20B H 1.2083 0.5114 0.445 0.199 Uiso 0.656(15) 1 calc PR A 1
H20C H 1.1096 0.4868 0.4621 0.199 Uiso 0.656(15) 1 calc PR A 1
C21 C 1.1611(7) 0.6896(7) 0.3685(6) 0.094(4) Uani 0.656(15) 1 d PD A 1
H21A H 1.1224 0.7266 0.3297 0.141 Uiso 0.656(15) 1 calc PR A 1
H21B H 1.2157 0.6494 0.3602 0.141 Uiso 0.656(15) 1 calc PR A 1
H21C H 1.1857 0.7474 0.4012 0.141 Uiso 0.656(15) 1 calc PR A 1
C22 C 1.0048(5) 0.6627(8) 0.3918(5) 0.068(2) Uani 0.656(15) 1 d PD A 1
H22A H 0.9753 0.6951 0.3498 0.103 Uiso 0.656(15) 1 calc PR A 1
H22B H 1.0206 0.7242 0.4231 0.103 Uiso 0.656(15) 1 calc PR A 1
H22C H 0.9592 0.6098 0.4023 0.103 Uiso 0.656(15) 1 calc PR A 1
C20A C 1.0818(18) 0.5436(12) 0.4552(7) 0.103(8) Uani 0.344(15) 1 d PD A 2
H20D H 1.0981 0.5996 0.4896 0.154 Uiso 0.344(15) 1 calc PR A 2
H20E H 1.125 0.4776 0.467 0.154 Uiso 0.344(15) 1 calc PR A 2
H20F H 1.0145 0.519 0.4476 0.154 Uiso 0.344(15) 1 calc PR A 2
C21A C 1.1997(7) 0.6372(13) 0.4091(7) 0.066(4) Uani 0.344(15) 1 d PD A 2
H21D H 1.2117 0.696 0.4419 0.099 Uiso 0.344(15) 1 calc PR A 2
H21E H 1.2138 0.6679 0.3715 0.099 Uiso 0.344(15) 1 calc PR A 2
H21F H 1.2416 0.5714 0.4248 0.099 Uiso 0.344(15) 1 calc PR A 2
C22A C 1.0265(11) 0.6998(12) 0.3761(11) 0.088(8) Uani 0.344(15) 1 d PD A 2
H22D H 1.0455 0.7572 0.4097 0.131 Uiso 0.344(15) 1 calc PR A 2
H22E H 0.9605 0.6737 0.3722 0.131 Uiso 0.344(15) 1 calc PR A 2
H22F H 1.0289 0.7335 0.3361 0.131 Uiso 0.344(15) 1 calc PR A 2

loop_
_atom_site_aniso_label
_atom_site_aniso_U_11
_atom_site_aniso_U_22
_atom_site_aniso_U_33
_atom_site_aniso_U_23
_atom_site_aniso_U_13
_atom_site_aniso_U_12
Na1 0.0476(6) 0.0282(5) 0.0291(5) -0.0024(4) 0.0026(4) -0.0026(4)
Na2 0.0548(7) 0.0276(5) 0.0311(5) -0.0031(4) 0.0029(5) -0.0015(5)
Si1 0.0383(4) 0.0304(4) 0.0304(4) 0.0028(3) 0.0092(3) 0.0042(3)
Si2 0.0364(4) 0.0382(4) 0.0239(3) -0.0027(3) 0.0080(3) -0.0053(3)
Si3 0.0432(4) 0.0299(4) 0.0246(3) 0.0006(3) 0.0073(3) -0.0012(3)
Si4 0.0364(4) 0.0418(4) 0.0363(4) -0.0085(3) 0.0064(3) -0.0035(3)
N1 0.0345(12) 0.0309(11) 0.0259(10) -0.0020(8) 0.0047(8) -0.0037(9)
N2 0.0367(12) 0.0320(11) 0.0229(10) -0.0012(8) 0.0049(8) 0.0007(9)
N5 0.0640(18) 0.0406(14) 0.0576(16) -0.0071(12) 0.0002(13) -0.0103(13)
N6 0.092(2) 0.0402(15) 0.0637(18) -0.0149(13) 0.0094(16) 0.0006(15)
C1 0.063(2) 0.0447(16) 0.0456(16) 0.0003(12) 0.0215(14) 0.0148(15)
C2 0.0429(18) 0.0457(17) 0.066(2) 0.0073(14) 0.0171(15) -0.0019(14)
C3 0.0500(18) 0.0499(17) 0.0415(15) 0.0094(13) 0.0072(13) 0.0109(14)
C4 0.071(2) 0.062(2) 0.0561(19) 0.0120(16) 0.0252(17) -0.0148(18)
C5 0.0487(18) 0.0622(19) 0.0405(15) -0.0041(13) 0.0155(13) 0.0086(15)
C6 0.0518(19) 0.072(2) 0.0362(15) -0.0196(14) 0.0123(13) -0.0078(16)
C7 0.0529(18) 0.0443(16) 0.0393(15) 0.0018(12) 0.0167(13) -0.0092(13)
C8 0.067(2) 0.0519(18) 0.0363(15) 0.0108(13) 0.0071(14) -0.0025(16)
C9 0.067(2) 0.0450(17) 0.0427(16) -0.0067(13) 0.0211(15) -0.0017(15)
C10 0.053(2) 0.106(3) 0.0507(19) -0.026(2) 0.0042(16) -0.027(2)
C11 0.060(3) 0.070(3) 0.134(4) -0.016(3) 0.031(3) 0.016(2)
C12 0.058(2) 0.083(3) 0.059(2) -0.0018(18) 0.0240(17) -0.0247(19)
C13 0.0483(18) 0.0349(14) 0.0448(15) -0.0008(12) 0.0083(13) -0.0082(13)
C14 0.0532(18) 0.0378(14) 0.0412(15) -0.0082(12) 0.0101(13) -0.0106(13)
C15 0.090(4) 0.149(5) 0.092(3) -0.053(3) 0.049(3) -0.024(3)
C16 0.065(2) 0.078(3) 0.065(2) -0.0206(19) -0.0012(18) -0.012(2)
C17 0.173(6) 0.048(2) 0.086(3) 0.001(2) 0.000(3) -0.044(3)
C18 0.056(2) 0.0354(15) 0.0602(19) -0.0066(14) 0.0067(15) 0.0052(14)
C19 0.0437(18) 0.0413(16) 0.0607(19) -0.0171(14) -0.0013(14) 0.0027(13)
C20 0.158(11) 0.094(6) 0.083(7) -0.037(5) -0.066(7) 0.048(8)
C21 0.092(6) 0.074(5) 0.134(9) -0.046(6) 0.061(6) -0.036(5)
C22 0.053(4) 0.060(6) 0.088(5) -0.032(4) 0.014(3) 0.002(4)
C20A 0.20(2) 0.054(8) 0.053(8) -0.014(6) 0.043(12) 0.010(12)
C21A 0.059(7) 0.071(8) 0.061(8) -0.013(6) 0.008(5) -0.004(6)
C22A 0.067(10) 0.031(8) 0.132(17) -0.032(8) -0.022(10) 0.012(7)

loop_
_atom_type_symbol
_atom_type_description
_atom_type_scat_dispersion_real
_atom_type_scat_dispersion_imag
_atom_type_scat_source
C C 0.0033 0.0016 'International Tables Vol C Tables 4.2.6.8 and 6.1.1.4'
H H 0 0 'International Tables Vol C Tables 4.2.6.8 and 6.1.1.4'
N N 0.0061 0.0033 'International Tables Vol C Tables 4.2.6.8 and 6.1.1.4'
Na Na 0.0362 0.0249 'International Tables Vol C Tables 4.2.6.8 and 6.1.1.4'
Si Si 0.0817 0.0704 'International Tables Vol C Tables 4.2.6.8 and 6.1.1.4'

loop_
_geom_angle_atom_site_label_1
_geom_angle_atom_site_label_2
_geom_angle_atom_site_label_3
_geom_angle
_geom_angle_site_symmetry_1
_geom_angle_site_symmetry_3
_geom_angle_publ_flag
N1 Na1 N2 100.32(8) . . ?
N1 Na1 N5 147.12(9) . . ?
N2 Na1 N5 112.25(9) . . ?
N2 Na2 N6 146.23(10) . . ?
N2 Na2 N1 100.29(8) . . ?
N6 Na2 N1 111.91(9) . . ?
N2 Si1 C2 112.93(13) . . ?
N2 Si1 C3 115.91(13) . . ?
C2 Si1 C3 106.03(15) . . ?
N2 Si1 C1 110.26(13) . . ?
C2 Si1 C1 106.04(15) . . ?
C3 Si1 C1 104.92(14) . . ?
N2 Si2 C4 113.68(14) . . ?
N2 Si2 C6 114.46(13) . . ?
C4 Si2 C6 106.85(16) . . ?
N2 Si2 C5 111.05(12) . . ?
C4 Si2 C5 105.57(17) . . ?
C6 Si2 C5 104.46(15) . . ?
N1 Si3 C9 113.73(12) . . ?
N1 Si3 C7 110.23(11) . . ?
C9 Si3 C7 105.80(15) . . ?
N1 Si3 C8 115.49(14) . . ?
C9 Si3 C8 105.38(14) . . ?
C7 Si3 C8 105.43(14) . . ?
N1 Si4 C11 112.46(16) . . ?
N1 Si4 C10 115.52(15) . . ?
C11 Si4 C10 108.3(2) . . ?
N1 Si4 C12 110.63(14) . . ?
C11 Si4 C12 105.8(2) . . ?
C10 Si4 C12 103.38(18) . . ?
Si4 N1 Si3 126.94(12) . . ?
Si4 N1 Na1 118.39(11) . . ?
Si3 N1 Na1 103.22(10) . . ?
Si4 N1 Na2 102.44(10) . . ?
Si3 N1 Na2 116.83(11) . . ?
Na1 N1 Na2 79.67(7) . . ?
Si1 N2 Si2 126.33(12) . . ?
Si1 N2 Na2 104.99(10) . . ?
Si2 N2 Na2 119.83(11) . . ?
Si1 N2 Na1 115.37(11) . . ?
Si2 N2 Na1 101.04(10) . . ?
Na2 N2 Na1 79.71(7) . . ?
C13 N5 Na1 153.0(2) . . ?
C18 N6 Na2 159.2(3) . . ?
N5 C13 C14 179.1(3) . . ?
C13 C14 C17 107.6(3) . . ?
C13 C14 C15 109.3(3) . . ?
C17 C14 C15 114.5(4) . . ?
C13 C14 C16 107.3(3) . . ?
C17 C14 C16 108.6(3) . . ?
C15 C14 C16 109.2(3) . . ?
N6 C18 C19 178.9(4) . . ?
C20 C19 C18 107.6(4) . . ?
C20 C19 C22 117.8(7) . . ?
C18 C19 C22 108.4(5) . . ?
C20 C19 C22A 134.5(10) . . ?
C18 C19 C22A 111.6(9) . . ?

loop_
_geom_bond_atom_site_label_1
_geom_bond_atom_site_label_2
_geom_bond_distance
_geom_bond_site_symmetry_2
_geom_bond_publ_flag
Na1 N1 2.385(2) . ?
Na1 N2 2.403(2) . ?
Na1 N5 2.412(3) . ?
Na2 N2 2.384(2) . ?
Na2 N6 2.393(3) . ?
Na2 N1 2.405(2) . ?
Si1 N2 1.685(2) . ?
Si1 C2 1.881(3) . ?
Si1 C3 1.886(3) . ?
Si1 C1 1.889(3) . ?
Si2 N2 1.687(2) . ?
Si2 C4 1.873(3) . ?
Si2 C6 1.885(3) . ?
Si2 C5 1.887(3) . ?
Si3 N1 1.684(2) . ?
Si3 C9 1.882(3) . ?
Si3 C7 1.885(3) . ?
Si3 C8 1.887(3) . ?
Si4 N1 1.684(2) . ?
Si4 C11 1.871(4) . ?
Si4 C10 1.875(3) . ?
Si4 C12 1.883(3) . ?
N5 C13 1.131(4) . ?
N6 C18 1.129(4) . ?
C13 C14 1.481(4) . ?
C14 C17 1.500(5) . ?
C14 C15 1.501(5) . ?
C14 C16 1.538(5) . ?
C18 C19 1.485(4) . ?
C19 C20 1.455(8) . ?
C19 C22 1.488(7) . ?
C19 C22A 1.501(10) . ?
